data_7032909
loop_
_publ_author_name
'Chuang, Hui-Ju'
'Ko, Bao-Tsan'

_publ_section_title
;
 Facilely synthesized benzotriazole phenolate zirconium complexes as
 versatile catalysts for copolymerization of carbon dioxide with
 cyclohexene oxide and lactide polymerization.
;
_journal_issue 2
_journal_name_full 'Dalton transactions (Cambridge, England : 2003)'
_journal_page_first 598
_journal_page_last 607
_journal_paper_doi 10.1039/c4dt02774d
_journal_volume 44
_journal_year 2015
_chemical_formula_sum 'C49 H62 N6 O4 Zr'
_chemical_formula_weight 890.26
_chemical_name_systematic
; 
 ? 
;
_space_group_IT_number 2
_symmetry_cell_setting triclinic
_symmetry_space_group_name_Hall '-P 1'
_symmetry_space_group_name_H-M 'P -1'
_atom_sites_solution_hydrogens geom
_atom_sites_solution_primary direct
_atom_sites_solution_secondary difmap
_audit_creation_method SHELXL-97
_cell_angle_alpha 105.216(4)
_cell_angle_beta 98.526(4)
_cell_angle_gamma 95.426(4)
_cell_formula_units_Z 4
_cell_length_a 10.6166(7)
_cell_length_b 21.7128(13)
_cell_length_c 22.4253(14)
_cell_measurement_reflns_used 9774
_cell_measurement_temperature 100(2)
_cell_measurement_theta_max 28.22
_cell_measurement_theta_min 2.33
_cell_volume 4884.6(5)
_computing_cell_refinement 'Bruker APEX2 (Bruker, 2008)'
_computing_data_collection 'APEX2 (Bruker, 2008)'
_computing_data_reduction 'Bruker APEX2 (Bruker, 2008)'
_computing_molecular_graphics 'SHELXTL (Sheldrick, 2008)'
_computing_publication_material 'SHELXTL (Sheldrick, 2008)'
_computing_structure_refinement 'SHELXL-97 (Sheldrick, 2008)'
_computing_structure_solution 'SHELXS-97 (Sheldrick, 2008)'
_diffrn_ambient_temperature 100(2)
_diffrn_detector_area_resol_mean 8.3333
_diffrn_measured_fraction_theta_full 0.997
_diffrn_measured_fraction_theta_max 0.977
_diffrn_measurement_device_type 'Bruker APEX-II CCD'
_diffrn_measurement_method '\f and \w scans'
_diffrn_radiation_monochromator graphite
_diffrn_radiation_source 'fine-focus sealed tube'
_diffrn_radiation_type MoK\a
_diffrn_radiation_wavelength 0.71073
_diffrn_reflns_av_R_equivalents 0.0925
_diffrn_reflns_av_sigmaI/netI 0.1457
_diffrn_reflns_limit_h_max 13
_diffrn_reflns_limit_h_min -14
_diffrn_reflns_limit_k_max 28
_diffrn_reflns_limit_k_min -29
_diffrn_reflns_limit_l_max 29
_diffrn_reflns_limit_l_min -30
_diffrn_reflns_number 81995
_diffrn_reflns_theta_full 28.00
_diffrn_reflns_theta_max 28.47
_diffrn_reflns_theta_min 1.89
_exptl_absorpt_coefficient_mu 0.272
_exptl_absorpt_correction_T_max 0.9786
_exptl_absorpt_correction_T_min 0.9401
_exptl_absorpt_correction_type multi-scan
_exptl_absorpt_process_details 'SADABS V2008/1 (Bruker AXS, 2008)'
_exptl_crystal_colour yellow
_exptl_crystal_density_diffrn 1.211
_exptl_crystal_density_method 'not measured'
_exptl_crystal_description block
_exptl_crystal_F_000 1880
_exptl_crystal_size_max 0.23
_exptl_crystal_size_mid 0.14
_exptl_crystal_size_min 0.08
_refine_diff_density_max 2.883
_refine_diff_density_min -1.652
_refine_diff_density_rms 0.138
_refine_ls_extinction_method none
_refine_ls_goodness_of_fit_ref 1.010
_refine_ls_hydrogen_treatment constr
_refine_ls_matrix_type full
_refine_ls_number_parameters 1083
_refine_ls_number_reflns 24142
_refine_ls_number_restraints 0
_refine_ls_restrained_S_all 1.010
_refine_ls_R_factor_all 0.1766
_refine_ls_R_factor_gt 0.0992
_refine_ls_shift/su_max 0.001
_refine_ls_shift/su_mean 0.000
_refine_ls_structure_factor_coef Fsqd
_refine_ls_weighting_details 'calc w=1/[\s^2^(Fo^2^)+(0.1200P)^2^+31.3035P] where P=(Fo^2^+2Fc^2^)/3'
_refine_ls_weighting_scheme calc
_refine_ls_wR_factor_gt 0.2525
_refine_ls_wR_factor_ref 0.2959
_reflns_number_gt 13240
_reflns_number_total 24142
_reflns_threshold_expression >2sigma(I)
_cod_data_source_file c4dt02774d2.cif
_cod_data_source_block yo29_0m
_cod_depositor_comments
;
The following automatic conversions were performed:

'_symmetry_cell_setting' value 'Triclinic' changed to 'triclinic'
according to
/usr/data/users/saulius/crontab/automatic-downloads/rss-feeds/RSC/lib/dictionaries/cif_core.dic
dictionary named 'cif_core.dic' version 2.4.2 from 2011-04-26.

Automatic conversion script
Id: cif_fix_values 2827 2014-09-09 07:05:25Z andrius 

 Adding full bibliography for 7032908--7032911.cif.
;
_cod_database_code 7032909

loop_
_symmetry_equiv_pos_as_xyz
'x, y, z'
'-x, -y, -z'

loop_
_atom_site_label
_atom_site_type_symbol
_atom_site_fract_x
_atom_site_fract_y
_atom_site_fract_z
_atom_site_U_iso_or_equiv
_atom_site_adp_type
_atom_site_occupancy
_atom_site_symmetry_multiplicity
_atom_site_calc_flag
_atom_site_refinement_flags
Zr1 Zr 0.27906(6) 0.05826(3) 0.29540(3) 0.02090(16) Uani 1 1 d .
O1 O 0.2686(4) 0.1325(2) 0.37292(19) 0.0222(9) Uani 1 1 d .
O2 O 0.2863(4) 0.0224(2) 0.2024(2) 0.0237(10) Uani 1 1 d .
O4 O 0.1351(4) 0.0017(2) 0.3012(2) 0.0250(10) Uani 1 1 d .
O3 O 0.4239(4) 0.0232(2) 0.3302(2) 0.0238(10) Uani 1 1 d .
N1 N 0.1216(5) 0.1212(2) 0.2591(2) 0.0187(11) Uani 1 1 d .
N2 N 0.0428(5) 0.1491(2) 0.2968(2) 0.0200(11) Uani 1 1 d .
N3 N -0.0446(5) 0.1777(2) 0.2705(3) 0.0256(12) Uani 1 1 d .
N4 N 0.4373(5) 0.1320(2) 0.2720(2) 0.0189(11) Uani 1 1 d .
N5 N 0.5175(5) 0.1123(2) 0.2316(2) 0.0187(11) Uani 1 1 d .
N6 N 0.6207(5) 0.1537(2) 0.2368(2) 0.0218(11) Uani 1 1 d .
C1 C 0.1642(6) 0.1437(3) 0.3979(3) 0.0205(13) Uani 1 1 d .
C2 C 0.0470(6) 0.1490(3) 0.3611(3) 0.0232(13) Uani 1 1 d .
C3 C -0.0663(7) 0.1557(3) 0.3841(3) 0.0252(14) Uani 1 1 d .
H3B H -0.1425 0.1582 0.3572 0.030 Uiso 1 1 calc R
C4 C -0.0685(6) 0.1588(3) 0.4461(3) 0.0228(13) Uani 1 1 d .
C5 C 0.0473(6) 0.1572(3) 0.4838(3) 0.0254(14) Uani 1 1 d .
H5A H 0.0470 0.1611 0.5269 0.030 Uiso 1 1 calc R
C6 C 0.1641(6) 0.1504(3) 0.4625(3) 0.0238(14) Uani 1 1 d .
C7 C 0.0829(6) 0.1338(3) 0.2039(3) 0.0224(13) Uani 1 1 d .
C8 C 0.1264(6) 0.1185(3) 0.1467(3) 0.0238(14) Uani 1 1 d .
H8A H 0.1946 0.0933 0.1409 0.029 Uiso 1 1 calc R
C9 C 0.0686(7) 0.1404(3) 0.0996(3) 0.0286(15) Uani 1 1 d .
H9A H 0.0989 0.1319 0.0609 0.034 Uiso 1 1 calc R
C10 C -0.0368(7) 0.1761(3) 0.1073(3) 0.0298(15) Uani 1 1 d .
H10A H -0.0755 0.1903 0.0732 0.036 Uiso 1 1 calc R
C11 C -0.0837(6) 0.1906(3) 0.1620(3) 0.0263(14) Uani 1 1 d .
H11A H -0.1539 0.2144 0.1668 0.032 Uiso 1 1 calc R
C12 C -0.0225(6) 0.1682(3) 0.2113(3) 0.0204(13) Uani 1 1 d .
C13 C -0.1931(6) 0.1638(3) 0.4738(3) 0.0288(15) Uani 1 1 d .
C14 C -0.2124(8) 0.1121(4) 0.5073(4) 0.046(2) Uani 1 1 d .
H14A H -0.2244 0.0694 0.4769 0.069 Uiso 1 1 calc R
H14B H -0.2887 0.1173 0.5270 0.069 Uiso 1 1 calc R
H14C H -0.1367 0.1161 0.5397 0.069 Uiso 1 1 calc R
C15 C -0.1818(8) 0.2310(4) 0.5207(4) 0.051(2) Uani 1 1 d .
H15A H -0.1010 0.2394 0.5508 0.076 Uiso 1 1 calc R
H15B H -0.2544 0.2327 0.5432 0.076 Uiso 1 1 calc R
H15C H -0.1827 0.2638 0.4978 0.076 Uiso 1 1 calc R
C16 C -0.3100(7) 0.1554(4) 0.4235(4) 0.043(2) Uani 1 1 d .
H16A H -0.3135 0.1149 0.3908 0.064 Uiso 1 1 calc R
H16B H -0.3044 0.1915 0.4049 0.064 Uiso 1 1 calc R
H16C H -0.3878 0.1545 0.4421 0.064 Uiso 1 1 calc R
C17 C 0.2861(6) 0.1471(3) 0.5064(3) 0.0271(15) Uani 1 1 d .
C18 C 0.2671(7) 0.1594(4) 0.5743(3) 0.0354(17) Uani 1 1 d .
H18A H 0.2327 0.2002 0.5873 0.053 Uiso 1 1 calc R
H18B H 0.3499 0.1618 0.6014 0.053 Uiso 1 1 calc R
H18C H 0.2066 0.1242 0.5779 0.053 Uiso 1 1 calc R
C19 C 0.3290(8) 0.0794(4) 0.4865(3) 0.0380(18) Uani 1 1 d .
H19A H 0.2575 0.0464 0.4842 0.057 Uiso 1 1 calc R
H19B H 0.4022 0.0767 0.5175 0.057 Uiso 1 1 calc R
H19C H 0.3545 0.0725 0.4452 0.057 Uiso 1 1 calc R
C20 C 0.3941(6) 0.1991(4) 0.5053(3) 0.0316(16) Uani 1 1 d .
H20A H 0.3650 0.2415 0.5163 0.047 Uiso 1 1 calc R
H20B H 0.4157 0.1901 0.4632 0.047 Uiso 1 1 calc R
H20C H 0.4702 0.1988 0.5358 0.047 Uiso 1 1 calc R
C21 C 0.3830(6) 0.0078(3) 0.1716(3) 0.0209(13) Uani 1 1 d .
C22 C 0.4987(6) 0.0503(3) 0.1853(3) 0.0186(12) Uani 1 1 d .
C23 C 0.6006(6) 0.0359(3) 0.1532(3) 0.0224(13) Uani 1 1 d .
H23A H 0.6769 0.0661 0.1636 0.027 Uiso 1 1 calc R
C24 C 0.5923(6) -0.0207(3) 0.1071(3) 0.0203(13) Uani 1 1 d .
C25 C 0.4765(6) -0.0635(3) 0.0940(3) 0.0221(13) Uani 1 1 d .
H25A H 0.4691 -0.1034 0.0625 0.026 Uiso 1 1 calc R
C26 C 0.3737(6) -0.0511(3) 0.1240(3) 0.0187(12) Uani 1 1 d .
C27 C 0.4934(6) 0.1931(3) 0.3052(3) 0.0201(13) Uani 1 1 d .
C28 C 0.4546(6) 0.2388(3) 0.3540(3) 0.0232(13) Uani 1 1 d .
H28A H 0.3778 0.2306 0.3693 0.028 Uiso 1 1 calc R
C29 C 0.5359(7) 0.2962(3) 0.3778(3) 0.0271(15) Uani 1 1 d .
H29A H 0.5128 0.3291 0.4098 0.032 Uiso 1 1 calc R
C30 C 0.6524(7) 0.3083(3) 0.3566(3) 0.0288(15) Uani 1 1 d .
H30A H 0.7057 0.3484 0.3756 0.035 Uiso 1 1 calc R
C31 C 0.6904(7) 0.2643(3) 0.3100(3) 0.0269(15) Uani 1 1 d .
H31A H 0.7687 0.2725 0.2959 0.032 Uiso 1 1 calc R
C32 C 0.6068(6) 0.2057(3) 0.2837(3) 0.0204(13) Uani 1 1 d .
C33 C 0.6986(7) -0.0375(3) 0.0691(3) 0.0265(14) Uani 1 1 d .
C34 C 0.8202(6) 0.0107(3) 0.0943(4) 0.0330(16) Uani 1 1 d .
H34A H 0.8018 0.0533 0.0912 0.050 Uiso 1 1 calc R
H34B H 0.8866 -0.0030 0.0697 0.050 Uiso 1 1 calc R
H34C H 0.8506 0.0131 0.1384 0.050 Uiso 1 1 calc R
C35 C 0.7320(7) -0.1051(3) 0.0699(4) 0.0327(16) Uani 1 1 d .
H35A H 0.7981 -0.1162 0.0443 0.049 Uiso 1 1 calc R
H35B H 0.6546 -0.1370 0.0528 0.049 Uiso 1 1 calc R
H35C H 0.7644 -0.1050 0.1132 0.049 Uiso 1 1 calc R
C36 C 0.6510(7) -0.0387(3) 0.0007(3) 0.0305(16) Uani 1 1 d .
H36A H 0.6316 0.0042 -0.0008 0.046 Uiso 1 1 calc R
H36B H 0.5730 -0.0702 -0.0166 0.046 Uiso 1 1 calc R
H36C H 0.7179 -0.0509 -0.0242 0.046 Uiso 1 1 calc R
C37 C 0.2510(6) -0.1001(3) 0.1076(3) 0.0233(14) Uani 1 1 d .
C38 C 0.2595(7) -0.1606(3) 0.0553(3) 0.0303(16) Uani 1 1 d .
H38A H 0.2686 -0.1487 0.0168 0.045 Uiso 1 1 calc R
H38B H 0.1811 -0.1914 0.0475 0.045 Uiso 1 1 calc R
H38C H 0.3343 -0.1804 0.0682 0.045 Uiso 1 1 calc R
C39 C 0.1344(6) -0.0706(3) 0.0839(3) 0.0268(14) Uani 1 1 d .
H39A H 0.1454 -0.0609 0.0445 0.040 Uiso 1 1 calc R
H39B H 0.1272 -0.0308 0.1154 0.040 Uiso 1 1 calc R
H39C H 0.0560 -0.1013 0.0765 0.040 Uiso 1 1 calc R
C40 C 0.2252(7) -0.1224(3) 0.1648(3) 0.0340(17) Uani 1 1 d .
H40A H 0.2134 -0.0852 0.1984 0.051 Uiso 1 1 calc R
H40B H 0.2984 -0.1420 0.1798 0.051 Uiso 1 1 calc R
H40C H 0.1472 -0.1541 0.1528 0.051 Uiso 1 1 calc R
C41 C 0.4958(7) -0.0195(3) 0.3526(3) 0.0306(16) Uani 1 1 d .
H41A H 0.5421 0.0029 0.3963 0.037 Uiso 1 1 calc R
C42 C 0.4034(7) -0.0769(4) 0.3543(4) 0.0396(18) Uani 1 1 d .
H42A H 0.3404 -0.0616 0.3806 0.059 Uiso 1 1 calc R
H42B H 0.4517 -0.1063 0.3719 0.059 Uiso 1 1 calc R
H42C H 0.3585 -0.0996 0.3116 0.059 Uiso 1 1 calc R
C43 C 0.5934(8) -0.0397(4) 0.3116(4) 0.046(2) Uani 1 1 d .
H43A H 0.6477 -0.0014 0.3098 0.068 Uiso 1 1 calc R
H43B H 0.5488 -0.0637 0.2691 0.068 Uiso 1 1 calc R
H43C H 0.6471 -0.0673 0.3292 0.068 Uiso 1 1 calc R
C44 C 0.0281(7) -0.0407(3) 0.3018(3) 0.0316(16) Uani 1 1 d .
H44A H 0.0510 -0.0855 0.2913 0.038 Uiso 1 1 calc R
C45 C -0.0059(7) -0.0250(4) 0.3670(4) 0.0372(18) Uani 1 1 d .
H45A H 0.0653 -0.0316 0.3969 0.056 Uiso 1 1 calc R
H45B H -0.0838 -0.0533 0.3666 0.056 Uiso 1 1 calc R
H45C H -0.0210 0.0200 0.3797 0.056 Uiso 1 1 calc R
C46 C -0.0825(8) -0.0381(5) 0.2531(4) 0.057(3) Uani 1 1 d .
H46A H -0.0573 -0.0488 0.2116 0.085 Uiso 1 1 calc R
H46B H -0.1066 0.0055 0.2627 0.085 Uiso 1 1 calc R
H46C H -0.1559 -0.0691 0.2529 0.085 Uiso 1 1 calc R
Zr2 Zr 0.19131(6) 0.54716(3) 0.78603(3) 0.02214(17) Uani 1 1 d .
O5 O 0.1969(4) 0.6075(2) 0.8734(2) 0.0247(10) Uani 1 1 d .
O6 O 0.2076(4) 0.5296(2) 0.6931(2) 0.0246(10) Uani 1 1 d .
O7 O 0.0341(4) 0.4916(2) 0.7791(2) 0.0291(11) Uani 1 1 d .
O8 O 0.3221(4) 0.4983(2) 0.8091(2) 0.0288(11) Uani 1 1 d .
N7 N 0.0501(5) 0.6250(3) 0.7730(2) 0.0230(11) Uani 1 1 d .
N8 N -0.0246(5) 0.6485(2) 0.8148(2) 0.0204(11) Uani 1 1 d .
N9 N -0.1219(5) 0.6760(3) 0.7941(2) 0.0239(12) Uani 1 1 d .
N10 N 0.3635(5) 0.6247(3) 0.7822(2) 0.0236(12) Uani 1 1 d .
N11 N 0.4469(5) 0.6093(2) 0.7420(2) 0.0212(11) Uani 1 1 d .
N12 N 0.5506(5) 0.6530(2) 0.7506(2) 0.0232(12) Uani 1 1 d .
C51 C 0.1074(6) 0.6281(3) 0.9071(3) 0.0211(13) Uani 1 1 d .
C52 C -0.0034(6) 0.6479(3) 0.8795(3) 0.0207(13) Uani 1 1 d .
C53 C -0.0997(6) 0.6682(3) 0.9134(3) 0.0216(13) Uani 1 1 d .
H53A H -0.1751 0.6800 0.8933 0.026 Uiso 1 1 calc R
C54 C -0.0847(6) 0.6708(3) 0.9761(3) 0.0222(13) Uani 1 1 d .
C55 C 0.0265(6) 0.6523(3) 1.0036(3) 0.0250(14) Uani 1 1 d .
H55A H 0.0363 0.6538 1.0468 0.030 Uiso 1 1 calc R
C56 C 0.1236(6) 0.6320(3) 0.9715(3) 0.0240(14) Uani 1 1 d .
C57 C -0.0029(6) 0.6404(3) 0.7206(3) 0.0215(13) Uani 1 1 d .
C58 C 0.0340(6) 0.6304(3) 0.6607(3) 0.0239(14) Uani 1 1 d .
H58A H 0.1046 0.6084 0.6504 0.029 Uiso 1 1 calc R
C59 C -0.0390(7) 0.6546(3) 0.6187(3) 0.0263(14) Uani 1 1 d .
H59A H -0.0165 0.6499 0.5785 0.032 Uiso 1 1 calc R
C60 C -0.1457(7) 0.6862(3) 0.6325(3) 0.0280(15) Uani 1 1 d .
H60A H -0.1921 0.7020 0.6014 0.034 Uiso 1 1 calc R
C61 C -0.1843(7) 0.6947(3) 0.6892(3) 0.0297(15) Uani 1 1 d .
H61A H -0.2574 0.7152 0.6980 0.036 Uiso 1 1 calc R
C62 C -0.1106(7) 0.6717(3) 0.7339(3) 0.0241(14) Uani 1 1 d .
C63 C -0.1871(6) 0.6939(3) 1.0163(3) 0.0231(13) Uani 1 1 d .
C64 C -0.2971(7) 0.7161(3) 0.9795(3) 0.0291(15) Uani 1 1 d .
H64A H -0.3341 0.6817 0.9410 0.044 Uiso 1 1 calc R
H64B H -0.2649 0.7547 0.9684 0.044 Uiso 1 1 calc R
H64C H -0.3634 0.7262 1.0052 0.044 Uiso 1 1 calc R
C65 C -0.1213(7) 0.7512(3) 1.0723(3) 0.0310(16) Uani 1 1 d .
H65A H -0.1850 0.7673 1.0978 0.046 Uiso 1 1 calc R
H65B H -0.0840 0.7857 1.0567 0.046 Uiso 1 1 calc R
H65C H -0.0531 0.7371 1.0980 0.046 Uiso 1 1 calc R
C66 C -0.2415(7) 0.6385(3) 1.0398(4) 0.0319(16) Uani 1 1 d .
H66A H -0.2771 0.6011 1.0039 0.048 Uiso 1 1 calc R
H66B H -0.3096 0.6522 1.0633 0.048 Uiso 1 1 calc R
H66C H -0.1727 0.6269 1.0673 0.048 Uiso 1 1 calc R
C67 C 0.2456(7) 0.6125(3) 1.0045(3) 0.0286(15) Uani 1 1 d .
C68 C 0.2466(8) 0.6245(4) 1.0742(3) 0.041(2) Uani 1 1 d .
H68A H 0.3249 0.6118 1.0938 0.062 Uiso 1 1 calc R
H68B H 0.1711 0.5990 1.0806 0.062 Uiso 1 1 calc R
H68C H 0.2444 0.6704 1.0933 0.062 Uiso 1 1 calc R
C69 C 0.3681(7) 0.6528(4) 0.9976(3) 0.0327(16) Uani 1 1 d .
H69A H 0.4444 0.6394 1.0183 0.049 Uiso 1 1 calc R
H69B H 0.3659 0.6986 1.0172 0.049 Uiso 1 1 calc R
H69C H 0.3716 0.6459 0.9529 0.049 Uiso 1 1 calc R
C70 C 0.2508(7) 0.5408(3) 0.9761(4) 0.0358(17) Uani 1 1 d .
H70A H 0.3360 0.5306 0.9907 0.054 Uiso 1 1 calc R
H70B H 0.2349 0.5307 0.9302 0.054 Uiso 1 1 calc R
H70C H 0.1850 0.5151 0.9893 0.054 Uiso 1 1 calc R
C71 C 0.3112(6) 0.5118(3) 0.6696(3) 0.0218(13) Uani 1 1 d .
C72 C 0.4326(6) 0.5497(3) 0.6933(3) 0.0250(14) Uani 1 1 d .
C73 C 0.5437(7) 0.5333(3) 0.6710(3) 0.0309(16) Uani 1 1 d .
H73A H 0.6233 0.5604 0.6886 0.037 Uiso 1 1 calc R
C74 C 0.5384(7) 0.4771(3) 0.6227(3) 0.0317(16) Uani 1 1 d .
C75 C 0.4172(7) 0.4394(3) 0.5996(3) 0.0292(15) Uani 1 1 d .
H75A H 0.4120 0.4005 0.5671 0.035 Uiso 1 1 calc R
C76 C 0.3054(6) 0.4546(3) 0.6204(3) 0.0227(13) Uani 1 1 d .
C77 C 0.4178(6) 0.6857(3) 0.8187(3) 0.0190(12) Uani 1 1 d .
C78 C 0.3743(6) 0.7289(3) 0.8673(3) 0.0251(14) Uani 1 1 d .
H78A H 0.2967 0.7182 0.8810 0.030 Uiso 1 1 calc R
C79 C 0.4504(6) 0.7873(3) 0.8940(3) 0.0248(14) Uani 1 1 d .
H79A H 0.4237 0.8183 0.9265 0.030 Uiso 1 1 calc R
C80 C 0.5669(7) 0.8030(3) 0.8746(3) 0.0275(15) Uani 1 1 d .
H80A H 0.6165 0.8439 0.8949 0.033 Uiso 1 1 calc R
C81 C 0.6114(6) 0.7612(3) 0.8275(3) 0.0228(13) Uani 1 1 d .
H81A H 0.6901 0.7719 0.8147 0.027 Uiso 1 1 calc R
C82 C 0.5324(6) 0.7008(3) 0.7989(3) 0.0237(14) Uani 1 1 d .
C83 C 0.6565(7) 0.4565(4) 0.5966(4) 0.049(2) Uani 1 1 d .
C84 C 0.6748(10) 0.3876(5) 0.6037(8) 0.106(6) Uani 1 1 d .
H84A H 0.5999 0.3566 0.5793 0.158 Uiso 1 1 calc R
H84B H 0.6834 0.3886 0.6481 0.158 Uiso 1 1 calc R
H84C H 0.7525 0.3746 0.5881 0.158 Uiso 1 1 calc R
C85 C 0.7798(8) 0.5008(5) 0.6309(5) 0.064(3) Uani 1 1 d .
H85A H 0.7732 0.5444 0.6271 0.095 Uiso 1 1 calc R
H85B H 0.8525 0.4847 0.6124 0.095 Uiso 1 1 calc R
H85C H 0.7933 0.5019 0.6754 0.095 Uiso 1 1 calc R
C86 C 0.6392(10) 0.4516(8) 0.5282(5) 0.103(5) Uani 1 1 d .
H86A H 0.6188 0.4926 0.5215 0.154 Uiso 1 1 calc R
H86B H 0.5686 0.4172 0.5052 0.154 Uiso 1 1 calc R
H86C H 0.7187 0.4416 0.5128 0.154 Uiso 1 1 calc R
C87 C 0.1736(6) 0.4116(3) 0.5917(3) 0.0287(15) Uani 1 1 d .
C88 C 0.0850(7) 0.4483(4) 0.5588(3) 0.0389(18) Uani 1 1 d .
H88A H 0.0726 0.4879 0.5891 0.058 Uiso 1 1 calc R
H88B H 0.0017 0.4214 0.5407 0.058 Uiso 1 1 calc R
H88C H 0.1236 0.4594 0.5252 0.058 Uiso 1 1 calc R
C89 C 0.1144(8) 0.3894(4) 0.6413(4) 0.044(2) Uani 1 1 d .
H89A H 0.0861 0.4262 0.6694 0.065 Uiso 1 1 calc R
H89B H 0.1784 0.3716 0.6657 0.065 Uiso 1 1 calc R
H89C H 0.0403 0.3562 0.6210 0.065 Uiso 1 1 calc R
C90 C 0.1928(7) 0.3503(3) 0.5419(3) 0.0369(18) Uani 1 1 d .
H90A H 0.2522 0.3265 0.5617 0.055 Uiso 1 1 calc R
H90B H 0.2287 0.3627 0.5082 0.055 Uiso 1 1 calc R
H90C H 0.1098 0.3229 0.5244 0.055 Uiso 1 1 calc R
C91 C -0.0570(7) 0.4435(3) 0.7840(3) 0.0332(17) Uani 1 1 d .
H91A H -0.0918 0.4138 0.7412 0.040 Uiso 1 1 calc R
C92 C -0.1672(8) 0.4734(4) 0.8118(5) 0.052(2) Uani 1 1 d .
H92A H -0.1989 0.5028 0.7883 0.078 Uiso 1 1 calc R
H92B H -0.1365 0.4974 0.8559 0.078 Uiso 1 1 calc R
H92C H -0.2371 0.4392 0.8088 0.078 Uiso 1 1 calc R
C93 C 0.0057(9) 0.4060(4) 0.8243(4) 0.049(2) Uani 1 1 d .
H93A H 0.0841 0.3929 0.8096 0.074 Uiso 1 1 calc R
H93B H -0.0537 0.3676 0.8217 0.074 Uiso 1 1 calc R
H93C H 0.0276 0.4329 0.8679 0.074 Uiso 1 1 calc R
C94 C 0.4278(8) 0.4707(4) 0.8305(4) 0.051(2) Uani 1 1 d .
H94A H 0.3985 0.4507 0.8624 0.062 Uiso 1 1 calc R
C95 C 0.4545(11) 0.4172(5) 0.7822(6) 0.078(3) Uani 1 1 d .
H95A H 0.3817 0.3825 0.7702 0.118 Uiso 1 1 calc R
H95B H 0.5322 0.4013 0.7983 0.118 Uiso 1 1 calc R
H95C H 0.4679 0.4316 0.7454 0.118 Uiso 1 1 calc R
C96 C 0.5371(8) 0.5221(4) 0.8671(4) 0.0420(19) Uani 1 1 d .
H96A H 0.5105 0.5489 0.9043 0.063 Uiso 1 1 calc R
H96B H 0.5612 0.5491 0.8406 0.063 Uiso 1 1 calc R
H96C H 0.6111 0.5019 0.8802 0.063 Uiso 1 1 calc R
C1S C -0.1161(17) 0.2299(8) 0.7154(8) 0.124(6) Uiso 1 1 d .
C2S C 0.0204(15) 0.2243(7) 0.6955(7) 0.103(4) Uiso 1 1 d .
C3S C 0.1169(15) 0.2264(7) 0.7499(7) 0.098(4) Uiso 1 1 d .
C4S C 0.2493(19) 0.2241(9) 0.7402(9) 0.134(6) Uiso 1 1 d .
C5S C 0.363(2) 0.2260(11) 0.8011(11) 0.167(8) Uiso 1 1 d .
C6S C 0.510(3) 0.2383(12) 0.7853(12) 0.192(10) Uiso 1 1 d .

loop_
_atom_site_aniso_label
_atom_site_aniso_U_11
_atom_site_aniso_U_22
_atom_site_aniso_U_33
_atom_site_aniso_U_23
_atom_site_aniso_U_13
_atom_site_aniso_U_12
Zr1 0.0171(3) 0.0195(3) 0.0226(3) 0.0014(2) 0.0015(2) 0.0014(2)
O1 0.016(2) 0.024(2) 0.020(2) -0.0012(18) -0.0017(17) -0.0005(18)
O2 0.014(2) 0.025(2) 0.023(2) -0.0027(18) -0.0047(18) -0.0015(18)
O4 0.023(2) 0.025(2) 0.025(2) 0.0051(19) 0.0058(19) -0.0060(19)
O3 0.018(2) 0.022(2) 0.030(2) 0.0073(19) 0.0006(19) 0.0015(18)
N1 0.012(2) 0.019(2) 0.022(3) 0.003(2) 0.001(2) -0.002(2)
N2 0.017(3) 0.021(3) 0.021(3) 0.004(2) 0.002(2) 0.002(2)
N3 0.025(3) 0.019(3) 0.026(3) -0.001(2) -0.004(2) 0.003(2)
N4 0.016(3) 0.013(2) 0.025(3) 0.004(2) 0.000(2) -0.0016(19)
N5 0.019(3) 0.013(2) 0.019(2) -0.002(2) 0.002(2) 0.001(2)
N6 0.016(3) 0.020(3) 0.023(3) -0.002(2) 0.002(2) -0.002(2)
C1 0.015(3) 0.015(3) 0.027(3) 0.002(2) -0.002(2) -0.001(2)
C2 0.022(3) 0.022(3) 0.021(3) 0.004(3) -0.003(3) -0.001(3)
C3 0.026(4) 0.022(3) 0.029(3) 0.009(3) 0.004(3) 0.006(3)
C4 0.014(3) 0.024(3) 0.030(3) 0.007(3) 0.003(3) 0.004(2)
C5 0.025(4) 0.025(3) 0.025(3) 0.004(3) 0.007(3) 0.006(3)
C6 0.021(3) 0.025(3) 0.021(3) 0.003(3) -0.003(3) 0.003(3)
C7 0.019(3) 0.020(3) 0.021(3) 0.001(2) -0.004(2) -0.007(2)
C8 0.023(3) 0.021(3) 0.022(3) 0.002(3) -0.002(3) -0.006(3)
C9 0.028(4) 0.027(3) 0.023(3) 0.002(3) -0.007(3) -0.006(3)
C10 0.029(4) 0.027(3) 0.028(4) 0.006(3) -0.008(3) -0.003(3)
C11 0.023(3) 0.018(3) 0.029(3) -0.002(3) -0.004(3) 0.001(3)
C12 0.015(3) 0.019(3) 0.022(3) 0.000(2) -0.001(2) -0.002(2)
C13 0.019(3) 0.029(4) 0.037(4) 0.006(3) 0.007(3) 0.004(3)
C14 0.039(5) 0.062(6) 0.047(5) 0.030(4) 0.014(4) 0.009(4)
C15 0.034(5) 0.059(6) 0.052(5) -0.006(4) 0.021(4) 0.009(4)
C16 0.020(4) 0.067(6) 0.042(4) 0.012(4) 0.013(3) 0.010(4)
C17 0.020(3) 0.037(4) 0.021(3) 0.004(3) 0.000(3) 0.004(3)
C18 0.023(4) 0.055(5) 0.026(4) 0.009(3) 0.003(3) 0.006(3)
C19 0.046(5) 0.035(4) 0.028(4) 0.004(3) -0.002(3) 0.011(4)
C20 0.017(3) 0.040(4) 0.029(4) -0.001(3) -0.001(3) 0.001(3)
C21 0.021(3) 0.018(3) 0.020(3) 0.003(2) -0.001(2) 0.001(2)
C22 0.021(3) 0.011(3) 0.019(3) 0.000(2) 0.000(2) -0.002(2)
C23 0.022(3) 0.016(3) 0.025(3) 0.002(2) 0.001(3) 0.000(2)
C24 0.014(3) 0.019(3) 0.027(3) 0.006(3) 0.002(2) 0.001(2)
C25 0.023(3) 0.016(3) 0.021(3) -0.002(2) 0.002(3) -0.001(2)
C26 0.013(3) 0.019(3) 0.019(3) 0.003(2) -0.008(2) -0.003(2)
C27 0.022(3) 0.017(3) 0.017(3) -0.001(2) -0.004(2) 0.004(2)
C28 0.023(3) 0.021(3) 0.022(3) 0.000(3) 0.002(3) 0.002(3)
C29 0.029(4) 0.019(3) 0.026(3) -0.003(3) -0.003(3) 0.005(3)
C30 0.026(4) 0.019(3) 0.032(4) -0.001(3) -0.004(3) -0.005(3)
C31 0.025(4) 0.019(3) 0.027(3) -0.002(3) -0.003(3) -0.008(3)
C32 0.021(3) 0.015(3) 0.021(3) 0.001(2) 0.001(2) 0.002(2)
C33 0.025(4) 0.018(3) 0.029(3) -0.003(3) 0.003(3) -0.001(3)
C34 0.019(3) 0.030(4) 0.041(4) -0.005(3) 0.007(3) -0.002(3)
C35 0.019(4) 0.026(4) 0.048(4) 0.001(3) 0.009(3) 0.001(3)
C36 0.024(4) 0.036(4) 0.027(3) -0.002(3) 0.008(3) 0.005(3)
C37 0.017(3) 0.018(3) 0.029(3) -0.001(3) 0.000(3) -0.001(2)
C38 0.021(4) 0.028(4) 0.031(4) -0.007(3) 0.001(3) -0.005(3)
C39 0.019(3) 0.031(4) 0.025(3) 0.005(3) 0.000(3) -0.006(3)
C40 0.032(4) 0.027(4) 0.035(4) -0.002(3) 0.007(3) -0.010(3)
C41 0.027(4) 0.026(4) 0.035(4) 0.007(3) -0.003(3) 0.005(3)
C42 0.032(4) 0.037(4) 0.050(5) 0.018(4) -0.002(4) 0.001(3)
C43 0.028(4) 0.055(5) 0.062(6) 0.024(4) 0.014(4) 0.015(4)
C44 0.025(4) 0.026(4) 0.036(4) 0.002(3) 0.003(3) -0.009(3)
C45 0.030(4) 0.040(4) 0.045(4) 0.014(4) 0.017(3) 0.000(3)
C46 0.035(5) 0.085(7) 0.036(5) 0.010(5) -0.005(4) -0.018(5)
Zr2 0.0191(3) 0.0171(3) 0.0245(3) -0.0015(2) 0.0010(2) 0.0002(2)
O5 0.019(2) 0.025(2) 0.023(2) -0.0007(19) -0.0032(18) 0.0009(18)
O6 0.019(2) 0.023(2) 0.020(2) -0.0062(18) -0.0039(18) -0.0026(18)
O7 0.024(3) 0.024(2) 0.034(3) 0.000(2) 0.007(2) 0.001(2)
O8 0.023(3) 0.031(3) 0.027(2) 0.000(2) 0.001(2) 0.006(2)
N7 0.020(3) 0.026(3) 0.019(3) 0.002(2) -0.001(2) -0.002(2)
N8 0.019(3) 0.019(3) 0.019(3) -0.001(2) -0.001(2) 0.002(2)
N9 0.020(3) 0.024(3) 0.021(3) 0.001(2) -0.003(2) 0.001(2)
N10 0.016(3) 0.031(3) 0.017(3) -0.004(2) 0.004(2) 0.003(2)
N11 0.017(3) 0.019(3) 0.022(3) -0.001(2) 0.003(2) -0.001(2)
N12 0.021(3) 0.016(2) 0.025(3) -0.002(2) 0.000(2) -0.004(2)
C51 0.024(3) 0.018(3) 0.017(3) -0.001(2) 0.000(2) 0.002(3)
C52 0.023(3) 0.013(3) 0.022(3) 0.002(2) 0.000(3) -0.004(2)
C53 0.023(3) 0.019(3) 0.018(3) 0.001(2) -0.002(2) -0.002(2)
C54 0.023(3) 0.019(3) 0.020(3) 0.002(2) -0.003(3) 0.000(3)
C55 0.024(4) 0.024(3) 0.022(3) 0.000(3) 0.002(3) 0.002(3)
C56 0.027(4) 0.022(3) 0.021(3) 0.004(3) -0.002(3) 0.007(3)
C57 0.020(3) 0.017(3) 0.021(3) 0.001(2) -0.002(2) -0.004(2)
C58 0.027(4) 0.017(3) 0.024(3) 0.000(3) 0.005(3) -0.002(3)
C59 0.031(4) 0.022(3) 0.018(3) -0.003(3) -0.002(3) -0.005(3)
C60 0.026(4) 0.030(4) 0.021(3) -0.001(3) -0.003(3) 0.002(3)
C61 0.029(4) 0.025(3) 0.027(3) -0.002(3) -0.002(3) 0.002(3)
C62 0.029(4) 0.019(3) 0.018(3) -0.001(2) -0.003(3) 0.001(3)
C63 0.020(3) 0.025(3) 0.023(3) 0.005(3) 0.003(3) 0.001(3)
C64 0.023(4) 0.030(4) 0.028(3) -0.001(3) 0.002(3) 0.005(3)
C65 0.026(4) 0.032(4) 0.029(4) -0.001(3) 0.007(3) 0.003(3)
C66 0.026(4) 0.029(4) 0.042(4) 0.012(3) 0.009(3) 0.002(3)
C67 0.022(4) 0.040(4) 0.026(3) 0.010(3) 0.002(3) 0.014(3)
C68 0.031(4) 0.070(6) 0.028(4) 0.018(4) 0.006(3) 0.028(4)
C69 0.027(4) 0.038(4) 0.027(4) 0.005(3) -0.005(3) 0.007(3)
C70 0.031(4) 0.035(4) 0.044(4) 0.016(3) 0.003(3) 0.007(3)
C71 0.019(3) 0.019(3) 0.024(3) 0.003(3) 0.003(3) -0.001(2)
C72 0.027(4) 0.014(3) 0.026(3) -0.003(3) -0.004(3) 0.000(3)
C73 0.023(4) 0.025(3) 0.034(4) -0.007(3) 0.001(3) -0.001(3)
C74 0.025(4) 0.026(3) 0.032(4) -0.012(3) 0.003(3) 0.003(3)
C75 0.031(4) 0.022(3) 0.022(3) -0.010(3) -0.002(3) -0.004(3)
C76 0.018(3) 0.023(3) 0.020(3) -0.003(3) -0.001(2) -0.001(3)
C77 0.018(3) 0.015(3) 0.020(3) 0.003(2) -0.004(2) -0.001(2)
C78 0.021(3) 0.020(3) 0.030(3) 0.005(3) -0.001(3) 0.001(3)
C79 0.023(3) 0.019(3) 0.027(3) -0.002(3) 0.002(3) 0.002(3)
C80 0.028(4) 0.024(3) 0.022(3) -0.003(3) -0.003(3) 0.001(3)
C81 0.015(3) 0.019(3) 0.026(3) -0.002(3) -0.003(3) -0.002(2)
C82 0.024(3) 0.023(3) 0.019(3) 0.000(3) -0.002(3) 0.000(3)
C83 0.025(4) 0.040(4) 0.056(5) -0.029(4) 0.009(4) -0.003(3)
C84 0.038(6) 0.043(6) 0.212(16) -0.013(8) 0.032(8) 0.015(5)
C85 0.022(4) 0.063(6) 0.079(7) -0.028(5) 0.014(4) 0.002(4)
C86 0.037(6) 0.186(15) 0.049(6) -0.031(8) 0.015(5) 0.009(7)
C87 0.019(3) 0.026(3) 0.029(4) -0.009(3) 0.001(3) -0.005(3)
C88 0.032(4) 0.034(4) 0.033(4) -0.011(3) -0.007(3) -0.005(3)
C89 0.044(5) 0.037(4) 0.034(4) -0.006(3) -0.001(4) -0.015(4)
C90 0.038(4) 0.023(3) 0.032(4) -0.014(3) -0.003(3) -0.005(3)
C91 0.032(4) 0.024(3) 0.034(4) -0.002(3) 0.003(3) -0.010(3)
C92 0.038(5) 0.055(6) 0.065(6) 0.015(5) 0.017(4) 0.005(4)
C93 0.060(6) 0.036(4) 0.060(6) 0.020(4) 0.022(5) 0.006(4)
C94 0.039(5) 0.043(5) 0.054(5) -0.009(4) -0.018(4) 0.018(4)
C95 0.069(8) 0.056(6) 0.094(9) 0.002(6) -0.011(6) 0.023(6)
C96 0.034(4) 0.044(5) 0.038(4) 0.002(4) -0.008(3) 0.005(4)

loop_
_atom_type_symbol
_atom_type_description
_atom_type_scat_dispersion_real
_atom_type_scat_dispersion_imag
_atom_type_scat_source
C C 0.0033 0.0016 'International Tables Vol C Tables 4.2.6.8 and 6.1.1.4'
H H 0.0000 0.0000 'International Tables Vol C Tables 4.2.6.8 and 6.1.1.4'
N N 0.0061 0.0033 'International Tables Vol C Tables 4.2.6.8 and 6.1.1.4'
O O 0.0106 0.0060 'International Tables Vol C Tables 4.2.6.8 and 6.1.1.4'
Zr Zr -2.9673 0.5597 'International Tables Vol C Tables 4.2.6.8 and 6.1.1.4'

loop_
_geom_angle_atom_site_label_1
_geom_angle_atom_site_label_2
_geom_angle_atom_site_label_3
_geom_angle
O4 Zr1 O3 102.82(19)
O4 Zr1 O2 99.71(18)
O3 Zr1 O2 98.57(18)
O4 Zr1 O1 96.73(18)
O3 Zr1 O1 99.39(18)
O2 Zr1 O1 152.24(18)
O4 Zr1 N4 169.96(18)
O3 Zr1 N4 85.87(18)
O2 Zr1 N4 73.73(17)
O1 Zr1 N4 86.64(17)
O4 Zr1 N1 86.18(18)
O3 Zr1 N1 169.59(17)
O2 Zr1 N1 84.84(17)
O1 Zr1 N1 74.07(17)
N4 Zr1 N1 85.67(17)
C1 O1 Zr1 125.9(4)
C21 O2 Zr1 132.8(4)
C44 O4 Zr1 176.8(4)
C41 O3 Zr1 160.6(4)
N2 N1 C7 104.6(5)
N2 N1 Zr1 120.6(4)
C7 N1 Zr1 134.6(4)
N3 N2 N1 115.2(5)
N3 N2 C2 119.3(5)
N1 N2 C2 125.5(5)
N2 N3 C12 103.9(5)
N5 N4 C27 103.5(5)
N5 N4 Zr1 122.9(3)
C27 N4 Zr1 130.8(4)
N6 N5 N4 115.8(5)
N6 N5 C22 119.3(5)
N4 N5 C22 124.9(5)
N5 N6 C32 103.5(5)
O1 C1 C6 121.7(5)
O1 C1 C2 121.6(6)
C6 C1 C2 116.8(6)
C3 C2 C1 123.4(6)
C3 C2 N2 116.6(6)
C1 C2 N2 120.0(6)
C4 C3 C2 119.9(6)
C4 C3 H3B 120.0
C2 C3 H3B 120.0
C3 C4 C5 117.4(6)
C3 C4 C13 122.3(6)
C5 C4 C13 120.3(6)
C4 C5 C6 124.6(6)
C4 C5 H5A 117.7
C6 C5 H5A 117.7
C5 C6 C1 117.7(6)
C5 C6 C17 121.5(6)
C1 C6 C17 120.8(6)
N1 C7 C8 132.4(6)
N1 C7 C12 106.9(5)
C8 C7 C12 120.7(6)
C9 C8 C7 118.1(6)
C9 C8 H8A 121.0
C7 C8 H8A 121.0
C8 C9 C10 121.3(7)
C8 C9 H9A 119.4
C10 C9 H9A 119.4
C11 C10 C9 122.1(6)
C11 C10 H10A 119.0
C9 C10 H10A 119.0
C10 C11 C12 116.6(6)
C10 C11 H11A 121.7
C12 C11 H11A 121.7
N3 C12 C7 109.4(5)
N3 C12 C11 129.3(6)
C7 C12 C11 121.1(6)
C16 C13 C14 108.2(6)
C16 C13 C15 108.3(6)
C14 C13 C15 109.8(7)
C16 C13 C4 111.7(6)
C14 C13 C4 110.1(6)
C15 C13 C4 108.6(6)
C13 C14 H14A 109.5
C13 C14 H14B 109.5
H14A C14 H14B 109.5
C13 C14 H14C 109.5
H14A C14 H14C 109.5
H14B C14 H14C 109.5
C13 C15 H15A 109.5
C13 C15 H15B 109.5
H15A C15 H15B 109.5
C13 C15 H15C 109.5
H15A C15 H15C 109.5
H15B C15 H15C 109.5
C13 C16 H16A 109.5
C13 C16 H16B 109.5
H16A C16 H16B 109.5
C13 C16 H16C 109.5
H16A C16 H16C 109.5
H16B C16 H16C 109.5
C18 C17 C6 112.3(6)
C18 C17 C20 106.9(6)
C6 C17 C20 109.9(6)
C18 C17 C19 107.2(6)
C6 C17 C19 110.5(6)
C20 C17 C19 110.0(6)
C17 C18 H18A 109.5
C17 C18 H18B 109.5
H18A C18 H18B 109.5
C17 C18 H18C 109.5
H18A C18 H18C 109.5
H18B C18 H18C 109.5
C17 C19 H19A 109.5
C17 C19 H19B 109.5
H19A C19 H19B 109.5
C17 C19 H19C 109.5
H19A C19 H19C 109.5
H19B C19 H19C 109.5
C17 C20 H20A 109.5
C17 C20 H20B 109.5
H20A C20 H20B 109.5
C17 C20 H20C 109.5
H20A C20 H20C 109.5
H20B C20 H20C 109.5
O2 C21 C22 121.3(5)
O2 C21 C26 121.6(5)
C22 C21 C26 117.2(6)
C23 C22 C21 121.9(5)
C23 C22 N5 116.1(5)
C21 C22 N5 121.9(5)
C24 C23 C22 121.3(6)
C24 C23 H23A 119.4
C22 C23 H23A 119.4
C23 C24 C25 116.6(6)
C23 C24 C33 123.3(6)
C25 C24 C33 120.1(5)
C26 C25 C24 124.0(6)
C26 C25 H25A 118.0
C24 C25 H25A 118.0
C25 C26 C21 119.0(5)
C25 C26 C37 121.2(5)
C21 C26 C37 119.8(6)
N4 C27 C32 107.7(5)
N4 C27 C28 130.6(6)
C32 C27 C28 121.7(6)
C29 C28 C27 115.2(6)
C29 C28 H28A 122.4
C27 C28 H28A 122.4
C28 C29 C30 122.8(6)
C28 C29 H29A 118.6
C30 C29 H29A 118.6
C31 C30 C29 122.1(6)
C31 C30 H30A 118.9
C29 C30 H30A 118.9
C30 C31 C32 116.1(6)
C30 C31 H31A 122.0
C32 C31 H31A 122.0
N6 C32 C27 109.5(5)
N6 C32 C31 128.5(6)
C27 C32 C31 122.0(6)
C34 C33 C24 112.4(5)
C34 C33 C36 108.3(6)
C24 C33 C36 109.2(5)
C34 C33 C35 108.6(6)
C24 C33 C35 109.9(5)
C36 C33 C35 108.4(5)
C33 C34 H34A 109.5
C33 C34 H34B 109.5
H34A C34 H34B 109.5
C33 C34 H34C 109.5
H34A C34 H34C 109.5
H34B C34 H34C 109.5
C33 C35 H35A 109.5
C33 C35 H35B 109.5
H35A C35 H35B 109.5
C33 C35 H35C 109.5
H35A C35 H35C 109.5
H35B C35 H35C 109.5
C33 C36 H36A 109.5
C33 C36 H36B 109.5
H36A C36 H36B 109.5
C33 C36 H36C 109.5
H36A C36 H36C 109.5
H36B C36 H36C 109.5
C26 C37 C38 112.0(5)
C26 C37 C39 110.5(5)
C38 C37 C39 106.8(5)
C26 C37 C40 111.3(5)
C38 C37 C40 107.1(5)
C39 C37 C40 108.8(6)
C37 C38 H38A 109.5
C37 C38 H38B 109.5
H38A C38 H38B 109.5
C37 C38 H38C 109.5
H38A C38 H38C 109.5
H38B C38 H38C 109.5
C37 C39 H39A 109.5
C37 C39 H39B 109.5
H39A C39 H39B 109.5
C37 C39 H39C 109.5
H39A C39 H39C 109.5
H39B C39 H39C 109.5
C37 C40 H40A 109.5
C37 C40 H40B 109.5
H40A C40 H40B 109.5
C37 C40 H40C 109.5
H40A C40 H40C 109.5
H40B C40 H40C 109.5
O3 C41 C43 110.0(6)
O3 C41 C42 108.3(6)
C43 C41 C42 112.0(6)
O3 C41 H41A 108.8
C43 C41 H41A 108.8
C42 C41 H41A 108.8
C41 C42 H42A 109.5
C41 C42 H42B 109.5
H42A C42 H42B 109.5
C41 C42 H42C 109.5
H42A C42 H42C 109.5
H42B C42 H42C 109.5
C41 C43 H43A 109.5
C41 C43 H43B 109.5
H43A C43 H43B 109.5
C41 C43 H43C 109.5
H43A C43 H43C 109.5
H43B C43 H43C 109.5
O4 C44 C46 110.2(6)
O4 C44 C45 109.8(6)
C46 C44 C45 111.8(7)
O4 C44 H44A 108.3
C46 C44 H44A 108.3
C45 C44 H44A 108.3
C44 C45 H45A 109.5
C44 C45 H45B 109.5
H45A C45 H45B 109.5
C44 C45 H45C 109.5
H45A C45 H45C 109.5
H45B C45 H45C 109.5
C44 C46 H46A 109.5
C44 C46 H46B 109.5
H46A C46 H46B 109.5
C44 C46 H46C 109.5
H46A C46 H46C 109.5
H46B C46 H46C 109.5
O8 Zr2 O7 103.3(2)
O8 Zr2 O5 97.36(18)
O7 Zr2 O5 98.92(19)
O8 Zr2 O6 96.95(19)
O7 Zr2 O6 100.64(19)
O5 Zr2 O6 152.36(18)
O8 Zr2 N10 86.3(2)
O7 Zr2 N10 169.62(19)
O5 Zr2 N10 83.63(18)
O6 Zr2 N10 73.84(17)
O8 Zr2 N7 169.19(19)
O7 Zr2 N7 84.14(19)
O5 Zr2 N7 73.47(17)
O6 Zr2 N7 89.29(17)
N10 Zr2 N7 86.97(18)
C51 O5 Zr2 134.3(4)
C71 O6 Zr2 124.9(4)
C91 O7 Zr2 164.1(5)
C94 O8 Zr2 172.1(5)
N8 N7 C57 103.1(5)
N8 N7 Zr2 123.2(4)
C57 N7 Zr2 130.9(4)
N9 N8 N7 116.2(5)
N9 N8 C52 118.8(5)
N7 N8 C52 125.0(5)
N8 N9 C62 104.0(5)
N11 N10 C77 102.5(5)
N11 N10 Zr2 121.5(4)
C77 N10 Zr2 135.4(4)
N12 N11 N10 116.2(5)
N12 N11 C72 119.1(5)
N10 N11 C72 124.6(5)
N11 N12 C82 102.7(5)
O5 C51 C52 120.8(5)
O5 C51 C56 120.8(6)
C52 C51 C56 118.4(6)
C53 C52 C51 121.8(6)
C53 C52 N8 116.2(5)
C51 C52 N8 122.0(6)
C54 C53 C52 119.6(6)
C54 C53 H53A 120.2
C52 C53 H53A 120.2
C53 C54 C55 118.4(6)
C53 C54 C63 121.9(6)
C55 C54 C63 119.7(5)
C56 C55 C54 123.5(6)
C56 C55 H55A 118.3
C54 C55 H55A 118.3
C55 C56 C51 118.2(6)
C55 C56 C67 121.3(6)
C51 C56 C67 120.4(6)
N7 C57 C62 108.2(5)
N7 C57 C58 130.9(6)
C62 C57 C58 120.9(6)
C59 C58 C57 115.6(6)
C59 C58 H58A 122.2
C57 C58 H58A 122.2
C58 C59 C60 123.1(6)
C58 C59 H59A 118.4
C60 C59 H59A 118.4
C61 C60 C59 122.0(6)
C61 C60 H60A 119.0
C59 C60 H60A 119.0
C60 C61 C62 116.6(7)
C60 C61 H61A 121.7
C62 C61 H61A 121.7
N9 C62 C61 129.7(6)
N9 C62 C57 108.5(5)
C61 C62 C57 121.8(6)
C64 C63 C66 108.8(6)
C64 C63 C65 108.3(5)
C66 C63 C65 110.1(6)
C64 C63 C54 112.3(5)
C66 C63 C54 109.2(5)
C65 C63 C54 108.1(5)
C63 C64 H64A 109.5
C63 C64 H64B 109.5
H64A C64 H64B 109.5
C63 C64 H64C 109.5
H64A C64 H64C 109.5
H64B C64 H64C 109.5
C63 C65 H65A 109.5
C63 C65 H65B 109.5
H65A C65 H65B 109.5
C63 C65 H65C 109.5
H65A C65 H65C 109.5
H65B C65 H65C 109.5
C63 C66 H66A 109.5
C63 C66 H66B 109.5
H66A C66 H66B 109.5
C63 C66 H66C 109.5
H66A C66 H66C 109.5
H66B C66 H66C 109.5
C68 C67 C70 108.4(6)
C68 C67 C56 111.4(6)
C70 C67 C56 109.8(6)
C68 C67 C69 107.0(6)
C70 C67 C69 109.7(6)
C56 C67 C69 110.6(6)
C67 C68 H68A 109.5
C67 C68 H68B 109.5
H68A C68 H68B 109.5
C67 C68 H68C 109.5
H68A C68 H68C 109.5
H68B C68 H68C 109.5
C67 C69 H69A 109.5
C67 C69 H69B 109.5
H69A C69 H69B 109.5
C67 C69 H69C 109.5
H69A C69 H69C 109.5
H69B C69 H69C 109.5
C67 C70 H70A 109.5
C67 C70 H70B 109.5
H70A C70 H70B 109.5
C67 C70 H70C 109.5
H70A C70 H70C 109.5
H70B C70 H70C 109.5
O6 C71 C72 120.9(6)
O6 C71 C76 122.2(6)
C72 C71 C76 116.9(6)
C73 C72 C71 123.2(6)
C73 C72 N11 116.0(6)
C71 C72 N11 120.7(6)
C72 C73 C74 120.0(6)
C72 C73 H73A 120.0
C74 C73 H73A 120.0
C73 C74 C75 116.4(6)
C73 C74 C83 122.4(6)
C75 C74 C83 121.2(6)
C76 C75 C74 124.9(6)
C76 C75 H75A 117.6
C74 C75 H75A 117.6
C75 C76 C71 118.5(6)
C75 C76 C87 122.3(6)
C71 C76 C87 119.1(6)
N10 C77 C82 107.5(5)
N10 C77 C78 130.4(6)
C82 C77 C78 122.2(6)
C79 C78 C77 116.2(6)
C79 C78 H78A 121.9
C77 C78 H78A 121.9
C78 C79 C80 122.2(6)
C78 C79 H79A 118.9
C80 C79 H79A 118.9
C81 C80 C79 122.4(6)
C81 C80 H80A 118.8
C79 C80 H80A 118.8
C80 C81 C82 115.9(6)
C80 C81 H81A 122.0
C82 C81 H81A 122.0
N12 C82 C77 111.0(5)
N12 C82 C81 127.9(6)
C77 C82 C81 121.1(6)
C86 C83 C74 110.6(8)
C86 C83 C85 109.8(9)
C74 C83 C85 113.3(6)
C86 C83 C84 107.2(9)
C74 C83 C84 109.1(8)
C85 C83 C84 106.7(8)
C83 C84 H84A 109.5
C83 C84 H84B 109.5
H84A C84 H84B 109.5
C83 C84 H84C 109.5
H84A C84 H84C 109.5
H84B C84 H84C 109.5
C83 C85 H85A 109.5
C83 C85 H85B 109.5
H85A C85 H85B 109.5
C83 C85 H85C 109.5
H85A C85 H85C 109.5
H85B C85 H85C 109.5
C83 C86 H86A 109.5
C83 C86 H86B 109.5
H86A C86 H86B 109.5
C83 C86 H86C 109.5
H86A C86 H86C 109.5
H86B C86 H86C 109.5
C89 C87 C88 111.6(6)
C89 C87 C90 107.0(6)
C88 C87 C90 107.8(6)
C89 C87 C76 111.3(6)
C88 C87 C76 109.3(6)
C90 C87 C76 109.6(6)
C87 C88 H88A 109.5
C87 C88 H88B 109.5
H88A C88 H88B 109.5
C87 C88 H88C 109.5
H88A C88 H88C 109.5
H88B C88 H88C 109.5
C87 C89 H89A 109.5
C87 C89 H89B 109.5
H89A C89 H89B 109.5
C87 C89 H89C 109.5
H89A C89 H89C 109.5
H89B C89 H89C 109.5
C87 C90 H90A 109.5
C87 C90 H90B 109.5
H90A C90 H90B 109.5
C87 C90 H90C 109.5
H90A C90 H90C 109.5
H90B C90 H90C 109.5
O7 C91 C93 109.3(6)
O7 C91 C92 110.0(6)
C93 C91 C92 110.6(7)
O7 C91 H91A 108.9
C93 C91 H91A 108.9
C92 C91 H91A 108.9
C91 C92 H92A 109.5
C91 C92 H92B 109.5
H92A C92 H92B 109.5
C91 C92 H92C 109.5
H92A C92 H92C 109.5
H92B C92 H92C 109.5
C91 C93 H93A 109.5
C91 C93 H93B 109.5
H93A C93 H93B 109.5
C91 C93 H93C 109.5
H93A C93 H93C 109.5
H93B C93 H93C 109.5
O8 C94 C95 112.2(7)
O8 C94 C96 110.7(7)
C95 C94 C96 118.4(9)
O8 C94 H94A 104.7
C95 C94 H94A 104.7
C96 C94 H94A 104.7
C94 C95 H95A 109.5
C94 C95 H95B 109.5
H95A C95 H95B 109.5
C94 C95 H95C 109.5
H95A C95 H95C 109.5
H95B C95 H95C 109.5
C94 C96 H96A 109.5
C94 C96 H96B 109.5
H96A C96 H96B 109.5
C94 C96 H96C 109.5
H96A C96 H96C 109.5
H96B C96 H96C 109.5
C3S C2S C1S 110.0(13)
C4S C3S C2S 117.1(14)
C3S C4S C5S 118.7(16)
C6S C5S C4S 111.7(18)

loop_
_geom_bond_atom_site_label_1
_geom_bond_atom_site_label_2
_geom_bond_distance
Zr1 O4 1.910(4)
Zr1 O3 1.932(4)
Zr1 O2 2.042(4)
Zr1 O1 2.062(4)
Zr1 N4 2.419(5)
Zr1 N1 2.437(5)
O1 C1 1.329(7)
O2 C21 1.336(8)
O4 C44 1.397(8)
O3 C41 1.399(8)
N1 N2 1.348(7)
N1 C7 1.351(8)
N2 N3 1.317(7)
N2 C2 1.436(8)
N3 C12 1.350(8)
N4 N5 1.349(7)
N4 C27 1.369(7)
N5 N6 1.320(7)
N5 C22 1.444(7)
N6 C32 1.363(8)
C1 C6 1.417(9)
C1 C2 1.421(9)
C2 C3 1.382(9)
C3 C4 1.379(9)
C3 H3B 0.9500
C4 C5 1.393(9)
C4 C13 1.545(9)
C5 C6 1.400(9)
C5 H5A 0.9500
C6 C17 1.526(9)
C7 C8 1.396(9)
C7 C12 1.408(9)
C8 C9 1.359(9)
C8 H8A 0.9500
C9 C10 1.425(10)
C9 H9A 0.9500
C10 C11 1.364(10)
C10 H10A 0.9500
C11 C12 1.417(9)
C11 H11A 0.9500
C13 C16 1.511(10)
C13 C14 1.520(10)
C13 C15 1.540(10)
C14 H14A 0.9800
C14 H14B 0.9800
C14 H14C 0.9800
C15 H15A 0.9800
C15 H15B 0.9800
C15 H15C 0.9800
C16 H16A 0.9800
C16 H16B 0.9800
C16 H16C 0.9800
C17 C18 1.523(9)
C17 C20 1.537(10)
C17 C19 1.553(10)
C18 H18A 0.9800
C18 H18B 0.9800
C18 H18C 0.9800
C19 H19A 0.9800
C19 H19B 0.9800
C19 H19C 0.9800
C20 H20A 0.9800
C20 H20B 0.9800
C20 H20C 0.9800
C21 C22 1.407(9)
C21 C26 1.420(8)
C22 C23 1.400(9)
C23 C24 1.369(8)
C23 H23A 0.9500
C24 C25 1.413(9)
C24 C33 1.528(9)
C25 C26 1.377(9)
C25 H25A 0.9500
C26 C37 1.534(8)
C27 C32 1.391(9)
C27 C28 1.412(8)
C28 C29 1.375(9)
C28 H28A 0.9500
C29 C30 1.415(10)
C29 H29A 0.9500
C30 C31 1.356(9)
C30 H30A 0.9500
C31 C32 1.412(8)
C31 H31A 0.9500
C33 C34 1.516(9)
C33 C36 1.536(9)
C33 C35 1.546(9)
C34 H34A 0.9800
C34 H34B 0.9800
C34 H34C 0.9800
C35 H35A 0.9800
C35 H35B 0.9800
C35 H35C 0.9800
C36 H36A 0.9800
C36 H36B 0.9800
C36 H36C 0.9800
C37 C38 1.535(9)
C37 C39 1.535(9)
C37 C40 1.537(10)
C38 H38A 0.9800
C38 H38B 0.9800
C38 H38C 0.9800
C39 H39A 0.9800
C39 H39B 0.9800
C39 H39C 0.9800
C40 H40A 0.9800
C40 H40B 0.9800
C40 H40C 0.9800
C41 C43 1.506(10)
C41 C42 1.524(10)
C41 H41A 1.0000
C42 H42A 0.9800
C42 H42B 0.9800
C42 H42C 0.9800
C43 H43A 0.9800
C43 H43B 0.9800
C43 H43C 0.9800
C44 C46 1.498(11)
C44 C45 1.517(10)
C44 H44A 1.0000
C45 H45A 0.9800
C45 H45B 0.9800
C45 H45C 0.9800
C46 H46A 0.9800
C46 H46B 0.9800
C46 H46C 0.9800
Zr2 O8 1.917(5)
Zr2 O7 1.926(5)
Zr2 O5 2.041(4)
Zr2 O6 2.055(4)
Zr2 N10 2.392(6)
Zr2 N7 2.408(5)
O5 C51 1.337(8)
O6 C71 1.335(8)
O7 C91 1.393(8)
O8 C94 1.402(9)
N7 N8 1.346(7)
N7 C57 1.361(8)
N8 N9 1.326(7)
N8 C52 1.438(8)
N9 C62 1.352(8)
N10 N11 1.358(7)
N10 C77 1.379(8)
N11 N12 1.339(7)
N11 C72 1.436(8)
N12 C82 1.340(8)
C51 C52 1.405(9)
C51 C56 1.407(8)
C52 C53 1.398(9)
C53 C54 1.377(8)
C53 H53A 0.9500
C54 C55 1.393(9)
C54 C63 1.549(9)
C55 C56 1.384(9)
C55 H55A 0.9500
C56 C67 1.547(9)
C57 C62 1.414(9)
C57 C58 1.424(9)
C58 C59 1.373(9)
C58 H58A 0.9500
C59 C60 1.409(10)
C59 H59A 0.9500
C60 C61 1.366(10)
C60 H60A 0.9500
C61 C62 1.404(9)
C61 H61A 0.9500
C63 C64 1.519(9)
C63 C66 1.533(9)
C63 C65 1.539(9)
C64 H64A 0.9800
C64 H64B 0.9800
C64 H64C 0.9800
C65 H65A 0.9800
C65 H65B 0.9800
C65 H65C 0.9800
C66 H66A 0.9800
C66 H66B 0.9800
C66 H66C 0.9800
C67 C68 1.513(9)
C67 C70 1.529(10)
C67 C69 1.549(10)
C68 H68A 0.9800
C68 H68B 0.9800
C68 H68C 0.9800
C69 H69A 0.9800
C69 H69B 0.9800
C69 H69C 0.9800
C70 H70A 0.9800
C70 H70B 0.9800
C70 H70C 0.9800
C71 C72 1.409(9)
C71 C76 1.418(8)
C72 C73 1.389(10)
C73 C74 1.392(9)
C73 H73A 0.9500
C74 C75 1.406(10)
C74 C83 1.517(10)
C75 C76 1.376(9)
C75 H75A 0.9500
C76 C87 1.553(9)
C77 C82 1.395(9)
C77 C78 1.407(9)
C78 C79 1.373(9)
C78 H78A 0.9500
C79 C80 1.411(10)
C79 H79A 0.9500
C80 C81 1.375(9)
C80 H80A 0.9500
C81 C82 1.423(8)
C81 H81A 0.9500
C83 C86 1.492(14)
C83 C85 1.518(11)
C83 C84 1.573(14)
C84 H84A 0.9800
C84 H84B 0.9800
C84 H84C 0.9800
C85 H85A 0.9800
C85 H85B 0.9800
C85 H85C 0.9800
C86 H86A 0.9800
C86 H86B 0.9800
C86 H86C 0.9800
C87 C89 1.517(11)
C87 C88 1.520(10)
C87 C90 1.548(9)
C88 H88A 0.9800
C88 H88B 0.9800
C88 H88C 0.9800
C89 H89A 0.9800
C89 H89B 0.9800
C89 H89C 0.9800
C90 H90A 0.9800
C90 H90B 0.9800
C90 H90C 0.9800
C91 C93 1.493(11)
C91 C92 1.525(11)
C91 H91A 1.0000
C92 H92A 0.9800
C92 H92B 0.9800
C92 H92C 0.9800
C93 H93A 0.9800
C93 H93B 0.9800
C93 H93C 0.9800
C94 C95 1.449(13)
C94 C96 1.502(11)
C94 H94A 1.0000
C95 H95A 0.9800
C95 H95B 0.9800
C95 H95C 0.9800
C96 H96A 0.9800
C96 H96B 0.9800
C96 H96C 0.9800
C1S C2S 1.58(2)
C2S C3S 1.459(19)
C3S C4S 1.46(2)
C4S C5S 1.67(3)
C5S C6S 1.67(3)

loop_
_geom_torsion_atom_site_label_1
_geom_torsion_atom_site_label_2
_geom_torsion_atom_site_label_3
_geom_torsion_atom_site_label_4
_geom_torsion
O4 Zr1 O1 C1 -23.6(5)
O3 Zr1 O1 C1 -127.8(5)
O2 Zr1 O1 C1 102.5(5)
N4 Zr1 O1 C1 146.9(5)
N1 Zr1 O1 C1 60.5(5)
O4 Zr1 O2 C21 -134.4(5)
O3 Zr1 O2 C21 -29.7(5)
O1 Zr1 O2 C21 100.1(6)
N4 Zr1 O2 C21 53.4(5)
N1 Zr1 O2 C21 140.4(5)
O3 Zr1 O4 C44 -116(8)
O2 Zr1 O4 C44 -15(8)
O1 Zr1 O4 C44 143(8)
N4 Zr1 O4 C44 34(9)
N1 Zr1 O4 C44 69(8)
O4 Zr1 O3 C41 13.5(13)
O2 Zr1 O3 C41 -88.6(13)
O1 Zr1 O3 C41 112.7(13)
N4 Zr1 O3 C41 -161.4(13)
N1 Zr1 O3 C41 162.9(12)
O4 Zr1 N1 N2 62.9(4)
O3 Zr1 N1 N2 -87.4(11)
O2 Zr1 N1 N2 163.0(4)
O1 Zr1 N1 N2 -35.3(4)
N4 Zr1 N1 N2 -123.0(4)
O4 Zr1 N1 C7 -111.8(6)
O3 Zr1 N1 C7 98.0(11)
O2 Zr1 N1 C7 -11.6(5)
O1 Zr1 N1 C7 150.1(6)
N4 Zr1 N1 C7 62.4(5)
C7 N1 N2 N3 0.9(7)
Zr1 N1 N2 N3 -175.1(4)
C7 N1 N2 C2 -179.7(5)
Zr1 N1 N2 C2 4.3(7)
N1 N2 N3 C12 0.1(7)
C2 N2 N3 C12 -179.4(5)
O4 Zr1 N4 N5 -86.5(11)
O3 Zr1 N4 N5 63.8(4)
O2 Zr1 N4 N5 -36.3(4)
O1 Zr1 N4 N5 163.5(4)
N1 Zr1 N4 N5 -122.2(4)
O4 Zr1 N4 C27 115.3(10)
O3 Zr1 N4 C27 -94.4(5)
O2 Zr1 N4 C27 165.4(5)
O1 Zr1 N4 C27 5.3(5)
N1 Zr1 N4 C27 79.5(5)
C27 N4 N5 N6 1.9(7)
Zr1 N4 N5 N6 -161.3(4)
C27 N4 N5 C22 -179.1(5)
Zr1 N4 N5 C22 17.7(7)
N4 N5 N6 C32 -1.2(7)
C22 N5 N6 C32 179.7(5)
Zr1 O1 C1 C6 126.5(5)
Zr1 O1 C1 C2 -53.0(7)
O1 C1 C2 C3 174.9(6)
C6 C1 C2 C3 -4.6(9)
O1 C1 C2 N2 -6.5(9)
C6 C1 C2 N2 173.9(5)
N3 N2 C2 C3 24.7(8)
N1 N2 C2 C3 -154.7(6)
N3 N2 C2 C1 -154.0(6)
N1 N2 C2 C1 26.6(9)
C1 C2 C3 C4 1.3(10)
N2 C2 C3 C4 -177.3(6)
C2 C3 C4 C5 2.2(9)
C2 C3 C4 C13 -177.7(6)
C3 C4 C5 C6 -2.4(10)
C13 C4 C5 C6 177.5(6)
C4 C5 C6 C1 -0.9(10)
C4 C5 C6 C17 -178.2(6)
O1 C1 C6 C5 -175.3(6)
C2 C1 C6 C5 4.2(9)
O1 C1 C6 C17 2.0(9)
C2 C1 C6 C17 -178.4(6)
N2 N1 C7 C8 179.5(6)
Zr1 N1 C7 C8 -5.3(10)
N2 N1 C7 C12 -1.5(6)
Zr1 N1 C7 C12 173.7(4)
N1 C7 C8 C9 -177.8(6)
C12 C7 C8 C9 3.3(9)
C7 C8 C9 C10 -2.3(9)
C8 C9 C10 C11 0.7(10)
C9 C10 C11 C12 -0.1(10)
N2 N3 C12 C7 -1.0(7)
N2 N3 C12 C11 -177.2(6)
N1 C7 C12 N3 1.6(7)
C8 C7 C12 N3 -179.2(5)
N1 C7 C12 C11 178.1(5)
C8 C7 C12 C11 -2.7(9)
C10 C11 C12 N3 176.8(6)
C10 C11 C12 C7 1.1(9)
C3 C4 C13 C16 7.9(9)
C5 C4 C13 C16 -172.0(6)
C3 C4 C13 C14 128.2(7)
C5 C4 C13 C14 -51.7(9)
C3 C4 C13 C15 -111.5(8)
C5 C4 C13 C15 68.6(8)
C5 C6 C17 C18 -6.2(9)
C1 C6 C17 C18 176.6(6)
C5 C6 C17 C20 -125.0(7)
C1 C6 C17 C20 57.7(8)
C5 C6 C17 C19 113.4(7)
C1 C6 C17 C19 -63.8(8)
Zr1 O2 C21 C22 -46.2(8)
Zr1 O2 C21 C26 133.7(5)
O2 C21 C22 C23 -179.6(6)
C26 C21 C22 C23 0.6(9)
O2 C21 C22 N5 -1.9(9)
C26 C21 C22 N5 178.3(5)
N6 N5 C22 C23 6.7(8)
N4 N5 C22 C23 -172.3(5)
N6 N5 C22 C21 -171.1(6)
N4 N5 C22 C21 9.9(9)
C21 C22 C23 C24 -0.5(9)
N5 C22 C23 C24 -178.3(5)
C22 C23 C24 C25 -0.1(9)
C22 C23 C24 C33 177.6(6)
C23 C24 C25 C26 0.7(9)
C33 C24 C25 C26 -177.1(6)
C24 C25 C26 C21 -0.6(9)
C24 C25 C26 C37 -179.6(6)
O2 C21 C26 C25 -179.9(6)
C22 C21 C26 C25 -0.1(9)
O2 C21 C26 C37 -0.9(9)
C22 C21 C26 C37 179.0(5)
N5 N4 C27 C32 -1.8(6)
Zr1 N4 C27 C32 159.6(4)
N5 N4 C27 C28 179.6(6)
Zr1 N4 C27 C28 -19.0(9)
N4 C27 C28 C29 179.0(6)
C32 C27 C28 C29 0.6(9)
C27 C28 C29 C30 -1.9(10)
C28 C29 C30 C31 1.6(11)
C29 C30 C31 C32 0.1(10)
N5 N6 C32 C27 0.0(7)
N5 N6 C32 C31 178.8(6)
N4 C27 C32 N6 1.2(7)
C28 C27 C32 N6 179.9(6)
N4 C27 C32 C31 -177.7(6)
C28 C27 C32 C31 1.0(10)
C30 C31 C32 N6 180.0(6)
C30 C31 C32 C27 -1.4(10)
C23 C24 C33 C34 8.2(9)
C25 C24 C33 C34 -174.1(6)
C23 C24 C33 C36 -112.1(7)
C25 C24 C33 C36 65.6(7)
C23 C24 C33 C35 129.2(6)
C25 C24 C33 C35 -53.1(8)
C25 C26 C37 C38 -0.8(8)
C21 C26 C37 C38 -179.8(6)
C25 C26 C37 C39 -119.8(6)
C21 C26 C37 C39 61.2(7)
C25 C26 C37 C40 119.1(7)
C21 C26 C37 C40 -59.9(7)
Zr1 O3 C41 C43 116.5(13)
Zr1 O3 C41 C42 -6.1(16)
Zr1 O4 C44 C46 -40(8)
Zr1 O4 C44 C45 -164(8)
O8 Zr2 O5 C51 -134.0(5)
O7 Zr2 O5 C51 -29.2(6)
O6 Zr2 O5 C51 105.4(6)
N10 Zr2 O5 C51 140.6(6)
N7 Zr2 O5 C51 51.9(5)
O8 Zr2 O6 C71 -21.8(5)
O7 Zr2 O6 C71 -126.8(5)
O5 Zr2 O6 C71 98.9(6)
N10 Zr2 O6 C71 62.2(5)
N7 Zr2 O6 C71 149.3(5)
O8 Zr2 O7 C91 18.9(16)
O5 Zr2 O7 C91 -80.9(16)
O6 Zr2 O7 C91 118.7(16)
N10 Zr2 O7 C91 175.6(14)
N7 Zr2 O7 C91 -153.1(16)
O7 Zr2 O8 C94 -148(4)
O5 Zr2 O8 C94 -47(4)
O6 Zr2 O8 C94 110(4)
N10 Zr2 O8 C94 36(4)
N7 Zr2 O8 C94 -15(5)
O8 Zr2 N7 N8 -69.5(12)
O7 Zr2 N7 N8 64.3(5)
O5 Zr2 N7 N8 -36.9(4)
O6 Zr2 N7 N8 165.0(4)
N10 Zr2 N7 N8 -121.1(5)
O8 Zr2 N7 C57 132.5(10)
O7 Zr2 N7 C57 -93.8(5)
O5 Zr2 N7 C57 165.1(6)
O6 Zr2 N7 C57 7.0(5)
N10 Zr2 N7 C57 80.9(5)
C57 N7 N8 N9 1.6(7)
Zr2 N7 N8 N9 -161.5(4)
C57 N7 N8 C52 -176.1(5)
Zr2 N7 N8 C52 20.8(7)
N7 N8 N9 C62 -1.2(7)
C52 N8 N9 C62 176.6(5)
O8 Zr2 N10 N11 60.9(4)
O7 Zr2 N10 N11 -96.4(11)
O5 Zr2 N10 N11 158.7(5)
O6 Zr2 N10 N11 -37.4(4)
N7 Zr2 N10 N11 -127.6(5)
O8 Zr2 N10 C77 -108.4(6)
O7 Zr2 N10 C77 94.3(11)
O5 Zr2 N10 C77 -10.5(6)
O6 Zr2 N10 C77 153.3(6)
N7 Zr2 N10 C77 63.2(6)
C77 N10 N11 N12 2.3(7)
Zr2 N10 N11 N12 -170.0(4)
C77 N10 N11 C72 -179.4(5)
Zr2 N10 N11 C72 8.3(8)
N10 N11 N12 C82 -1.3(7)
C72 N11 N12 C82 -179.6(5)
Zr2 O5 C51 C52 -44.1(8)
Zr2 O5 C51 C56 137.5(5)
O5 C51 C52 C53 178.3(5)
C56 C51 C52 C53 -3.2(9)
O5 C51 C52 N8 -1.5(9)
C56 C51 C52 N8 176.9(5)
N9 N8 C52 C53 9.3(8)
N7 N8 C52 C53 -173.1(5)
N9 N8 C52 C51 -170.8(6)
N7 N8 C52 C51 6.8(9)
C51 C52 C53 C54 2.0(9)
N8 C52 C53 C54 -178.1(5)
C52 C53 C54 C55 -0.7(9)
C52 C53 C54 C63 178.9(6)
C53 C54 C55 C56 0.6(10)
C63 C54 C55 C56 -179.0(6)
C54 C55 C56 C51 -1.8(10)
C54 C55 C56 C67 179.6(6)
O5 C51 C56 C55 -178.5(6)
C52 C51 C56 C55 3.0(9)
O5 C51 C56 C67 0.0(9)
C52 C51 C56 C67 -178.4(6)
N8 N7 C57 C62 -1.3(6)
Zr2 N7 C57 C62 160.0(4)
N8 N7 C57 C58 177.9(6)
Zr2 N7 C57 C58 -20.8(10)
N7 C57 C58 C59 -177.4(6)
C62 C57 C58 C59 1.8(9)
C57 C58 C59 C60 -1.4(9)
C58 C59 C60 C61 -0.2(10)
C59 C60 C61 C62 1.4(10)
N8 N9 C62 C61 -177.6(7)
N8 N9 C62 C57 0.3(7)
C60 C61 C62 N9 176.6(7)
C60 C61 C62 C57 -1.0(10)
N7 C57 C62 N9 0.7(7)
C58 C57 C62 N9 -178.6(6)
N7 C57 C62 C61 178.7(6)
C58 C57 C62 C61 -0.6(10)
C53 C54 C63 C64 -3.3(8)
C55 C54 C63 C64 176.3(6)
C53 C54 C63 C66 117.4(7)
C55 C54 C63 C66 -63.0(8)
C53 C54 C63 C65 -122.7(6)
C55 C54 C63 C65 56.8(8)
C55 C56 C67 C68 -5.0(10)
C51 C56 C67 C68 176.4(6)
C55 C56 C67 C70 115.0(7)
C51 C56 C67 C70 -63.5(8)
C55 C56 C67 C69 -123.8(7)
C51 C56 C67 C69 57.6(8)
Zr2 O6 C71 C72 -56.4(8)
Zr2 O6 C71 C76 123.4(6)
O6 C71 C72 C73 179.6(6)
C76 C71 C72 C73 -0.2(10)
O6 C71 C72 N11 -1.9(10)
C76 C71 C72 N11 178.3(6)
N12 N11 C72 C73 18.5(9)
N10 N11 C72 C73 -159.6(6)
N12 N11 C72 C71 -160.1(6)
N10 N11 C72 C71 21.7(9)
C71 C72 C73 C74 0.1(11)
N11 C72 C73 C74 -178.5(6)
C72 C73 C74 C75 -0.4(11)
C72 C73 C74 C83 -179.7(8)
C73 C74 C75 C76 1.0(12)
C83 C74 C75 C76 -179.6(8)
C74 C75 C76 C71 -1.2(11)
C74 C75 C76 C87 178.5(7)
O6 C71 C76 C75 -179.0(6)
C72 C71 C76 C75 0.8(9)
O6 C71 C76 C87 1.2(10)
C72 C71 C76 C87 -179.0(6)
N11 N10 C77 C82 -2.4(6)
Zr2 N10 C77 C82 168.3(4)
N11 N10 C77 C78 177.2(6)
Zr2 N10 C77 C78 -12.1(10)
N10 C77 C78 C79 -178.8(6)
C82 C77 C78 C79 0.8(9)
C77 C78 C79 C80 -1.2(10)
C78 C79 C80 C81 0.7(10)
C79 C80 C81 C82 0.2(10)
N11 N12 C82 C77 -0.4(7)
N11 N12 C82 C81 -178.1(6)
N10 C77 C82 N12 1.8(7)
C78 C77 C82 N12 -177.8(6)
N10 C77 C82 C81 179.7(6)
C78 C77 C82 C81 0.1(9)
C80 C81 C82 N12 176.9(6)
C80 C81 C82 C77 -0.6(9)
C73 C74 C83 C86 -120.1(10)
C75 C74 C83 C86 60.6(12)
C73 C74 C83 C85 3.6(13)
C75 C74 C83 C85 -175.6(8)
C73 C74 C83 C84 122.3(9)
C75 C74 C83 C84 -57.0(11)
C75 C76 C87 C89 121.9(7)
C71 C76 C87 C89 -58.3(8)
C75 C76 C87 C88 -114.3(7)
C71 C76 C87 C88 65.4(8)
C75 C76 C87 C90 3.7(9)
C71 C76 C87 C90 -176.6(6)
Zr2 O7 C91 C93 2.6(19)
Zr2 O7 C91 C92 124.2(15)
Zr2 O8 C94 C95 -139(4)
Zr2 O8 C94 C96 -4(5)
C1S C2S C3S C4S -177.9(14)
C2S C3S C4S C5S -179.7(15)
C3S C4S C5S C6S -168.1(17)
